data_7234177
loop_
_publ_author_name
'Jiang, Hao'
'Liu, Xiao-Jing'
'Jia, Ran-Rong'
'Xu, Tian-Hui'
'Xia, Min'

_publ_section_title
;
 Side chain effects on the solid-state emission behaviours and
 mechano-fluorochromic activities of 10H-phenothiazinylbenzo[d]imidazoles
;
_journal_issue 52
_journal_name_full 'RSC Advances'
_journal_page_first 30381
_journal_paper_doi 10.1039/C9RA05255K
_journal_volume 9
_journal_year 2019
_chemical_formula_moiety 'C34 H32 N4 S'
_chemical_formula_sum 'C34 H32 N4 S'
_chemical_formula_weight 528.69
_space_group_crystal_system triclinic
_space_group_IT_number 2
_space_group_name_Hall '-P 1'
_space_group_name_H-M_alt 'P -1'
_symmetry_space_group_name_Hall '-P 1'
_symmetry_space_group_name_H-M 'P -1'
_atom_sites_solution_hydrogens geom
_atom_sites_solution_primary dual
_audit_creation_date 2019-05-29
_audit_creation_method
;
Olex2 1.2
(compiled 2018.05.29 svn.r3508 for OlexSys, GUI svn.r5506)
;
_audit_update_record
;
2019-06-03 deposited with the CCDC.    2019-09-08 downloaded from the CCDC.
;
_cell_angle_alpha 100.2350(10)
_cell_angle_beta 91.8300(10)
_cell_angle_gamma 94.8090(10)
_cell_formula_units_Z 2
_cell_length_a 7.7139(3)
_cell_length_b 11.3447(4)
_cell_length_c 16.7455(7)
_cell_measurement_reflns_used 9944
_cell_measurement_temperature 170(2)
_cell_measurement_theta_max 27.12
_cell_measurement_theta_min 2.47
_cell_volume 1435.39(10)
_computing_cell_refinement 'SAINT V8.38A (?, 2016)'
_computing_data_reduction 'SAINT V8.38A (?, 2016)'
_computing_molecular_graphics 'Olex2 (Dolomanov et al., 2009)'
_computing_publication_material 'Olex2 (Dolomanov et al., 2009)'
_computing_structure_refinement 'ShelXL (Sheldrick, 2015)'
_computing_structure_solution 'ShelXT (Sheldrick, 2015)'
_diffrn_ambient_temperature 170.0
_diffrn_measured_fraction_theta_full 0.996
_diffrn_measured_fraction_theta_max 0.992
_diffrn_measurement_device_type 'Bruker APEX-II CCD'
_diffrn_measurement_method '\f and \w scans'
_diffrn_radiation_type MoK\a
_diffrn_radiation_wavelength 0.71073
_diffrn_reflns_av_R_equivalents 0.0326
_diffrn_reflns_av_unetI/netI 0.0330
_diffrn_reflns_Laue_measured_fraction_full 0.996
_diffrn_reflns_Laue_measured_fraction_max 0.992
_diffrn_reflns_limit_h_max 9
_diffrn_reflns_limit_h_min -9
_diffrn_reflns_limit_k_max 14
_diffrn_reflns_limit_k_min -14
_diffrn_reflns_limit_l_max 21
_diffrn_reflns_limit_l_min -21
_diffrn_reflns_number 22569
_diffrn_reflns_point_group_measured_fraction_full 0.996
_diffrn_reflns_point_group_measured_fraction_max 0.992
_diffrn_reflns_theta_full 25.242
_diffrn_reflns_theta_max 27.148
_diffrn_reflns_theta_min 2.475
_diffrn_standards_number 0
_exptl_absorpt_coefficient_mu 0.142
_exptl_absorpt_correction_T_max 0.7455
_exptl_absorpt_correction_T_min 0.6736
_exptl_absorpt_correction_type multi-scan
_exptl_absorpt_process_details
;
SADABS-2016/2 (Bruker,2016/2) was used for absorption correction.
wR2(int) was 0.0932 before and 0.0493 after correction.
The Ratio of minimum to maximum transmission is 0.9036.
The \l/2 correction factor is Not present.
;
_exptl_crystal_colour yellow
_exptl_crystal_colour_primary yellow
_exptl_crystal_density_diffrn 1.223
_exptl_crystal_description block
_exptl_crystal_F_000 560
_exptl_crystal_size_max 0.48
_exptl_crystal_size_mid 0.36
_exptl_crystal_size_min 0.35
_refine_diff_density_max 1.061
_refine_diff_density_min -0.720
_refine_diff_density_rms 0.067
_refine_ls_extinction_method none
_refine_ls_goodness_of_fit_ref 1.063
_refine_ls_hydrogen_treatment constr
_refine_ls_matrix_type full
_refine_ls_number_parameters 373
_refine_ls_number_reflns 6306
_refine_ls_number_restraints 70
_refine_ls_restrained_S_all 1.106
_refine_ls_R_factor_all 0.1061
_refine_ls_R_factor_gt 0.0965
_refine_ls_shift/su_max 0.001
_refine_ls_shift/su_mean 0.000
_refine_ls_structure_factor_coef Fsqd
_refine_ls_weighting_details 'w=1/[\s^2^(Fo^2^)+(0.1269P)^2^+1.9401P] where P=(Fo^2^+2Fc^2^)/3'
_refine_ls_weighting_scheme calc
_refine_ls_wR_factor_gt 0.2637
_refine_ls_wR_factor_ref 0.2721
_reflns_Friedel_coverage 0.000
_reflns_number_gt 5374
_reflns_number_total 6306
_reflns_threshold_expression 'I > 2\s(I)'
_cod_data_source_file c9ra05255k2.cif
_cod_data_source_block 190529_xm190529_02_0m
_cod_database_code 7234177
_shelx_shelxl_version_number 2016/6
_shelx_space_group_comment
;
The symmetry employed for this shelxl refinement is uniquely defined
by the following loop, which should always be used as a source of
symmetry information in preference to the above space-group names.
They are only intended as comments.
;
_shelx_estimated_absorpt_t_max 0.952
_shelx_estimated_absorpt_t_min 0.935
_olex2_refinement_description
;
1. Fixed Uiso
 At 1.2 times of:
  All C(H) groups, All C(H,H) groups, All C(H,H,H,H) groups
 At 1.5 times of:
  All C(H,H,H) groups, All C(H,H,H,H,H,H) groups
2. Restrained distances
 C20-C21A
 1.53 with sigma of 0.005
 C20-C21
 1.53 with sigma of 0.005
 C21-C22
 1.53 with sigma of 0.005
 C21A-C22A
 1.53 with sigma of 0.005
 C21-C24
 1.53 with sigma of 0.005
 C21A-C24
 1.53 with sigma of 0.005
 C22A-C23
 1.53 with sigma of 0.005
 C22-C23
 1.53 with sigma of 0.005
 N3-C20
 1.53 with sigma of 0.005
 C20-C21 \\sim C20-C21A
 with sigma of 0.02
 C24-C21 \\sim C24-C21A
 with sigma of 0.02
 C21-C22 \\sim C21A-C22A
 with sigma of 0.02
 C20-C22 \\sim C20-C22A
 with sigma of 0.04
 C24-C22 \\sim C24-C22A
 with sigma of 0.04
 C22-C23 \\sim C22A-C23
 with sigma of 0.02
 C21-C23 \\sim C21A-C23
 with sigma of 0.04
3. Uiso/Uaniso restraints and constraints
C20 \\sim C21A \\sim C21 \\sim C22 \\sim C22A \\sim C23: within 1.7A with sigma
of 0.01 and sigma for terminal atoms of 0.02
4. Others
 Sof(H20C)=Sof(H20D)=Sof(H24D)=Sof(H24C)=Sof(H23D)=Sof(H23E)=Sof(H23F)=
 Sof(C22A)=Sof(H22C)=Sof(H22D)=Sof(C21A)=Sof(H21A)=1-FVAR(1)
 Sof(H20A)=Sof(H20B)=Sof(H24A)=Sof(H24B)=Sof(C21)=Sof(H21)=Sof(C22)=Sof(H22A)=
 Sof(H22B)=Sof(H23A)=Sof(H23B)=Sof(H23C)=FVAR(1)
5.a Ternary CH refined with riding coordinates:
 C21(H21), C21A(H21A)
5.b Secondary CH2 refined with riding coordinates:
 C20(H20A,H20B), C20(H20C,H20D), C24(H24A,H24B), C24(H24D,H24C), C26(H26A,
 H26B), C25(H25A,H25B), C22(H22A,H22B), C22A(H22C,H22D)
5.c Me refined with riding coordinates:
 C23(H23A,H23B,H23C)
5.d Aromatic/amide H refined with riding coordinates:
 C30(H30), C29(H29), C33(H33), C32(H32), C9(H9), C13(H13), C10(H10), C1(H1),
 C2(H2), C4(H4), C3(H3), C19(H19), C16(H16), C18(H18), C17(H17)
5.e Idealised Me refined as rotating group:
 C27(H27A,H27B,H27C), C23(H23D,H23E,H23F)
;
_olex2_submission_special_instructions 'No special instructions were received'

loop_
_space_group_symop_operation_xyz
'x, y, z'
'-x, -y, -z'

loop_
_atom_site_label
_atom_site_type_symbol
_atom_site_fract_x
_atom_site_fract_y
_atom_site_fract_z
_atom_site_U_iso_or_equiv
_atom_site_adp_type
_atom_site_occupancy
_atom_site_site_symmetry_order
_atom_site_calc_flag
_atom_site_refinement_flags_posn
_atom_site_refinement_flags_adp
_atom_site_refinement_flags_occupancy
_atom_site_disorder_assembly
_atom_site_disorder_group
S1 S 0.89642(12) 0.26210(10) 0.21941(7) 0.0639(3) Uani 1 1 d . . . . .
N1 N 0.7726(3) 0.0926(2) 0.49375(17) 0.0416(6) Uani 1 1 d . . . . .
N2 N 0.5500(3) 0.1825(2) 0.55408(16) 0.0421(6) Uani 1 1 d . . . . .
N3 N 0.5327(4) 0.2998(3) 0.1799(2) 0.0680(10) Uani 1 1 d D . . . .
C8 C 0.6120(4) 0.2055(3) 0.40983(19) 0.0402(6) Uani 1 1 d . . . . .
C7 C 0.6462(4) 0.1617(3) 0.48493(19) 0.0391(6) Uani 1 1 d . . . . .
C30 C 0.1167(4) 0.2883(3) 0.5980(2) 0.0463(7) Uani 1 1 d . . . . .
H30 H 0.002819 0.256230 0.607203 0.056 Uiso 1 1 calc R . . . .
C29 C 0.2499(4) 0.2129(3) 0.5840(2) 0.0447(7) Uani 1 1 d . . . . .
H29 H 0.228044 0.129048 0.583244 0.054 Uiso 1 1 calc R . . . .
C33 C 0.4510(4) 0.3841(3) 0.5752(2) 0.0438(7) Uani 1 1 d . . . . .
H33 H 0.566367 0.416690 0.569217 0.053 Uiso 1 1 calc R . . . .
C32 C 0.3178(4) 0.4586(3) 0.5880(2) 0.0460(7) Uani 1 1 d . . . . .
H32 H 0.340510 0.542585 0.589589 0.055 Uiso 1 1 calc R . . . .
C5 C 0.6229(4) 0.1218(3) 0.6100(2) 0.0441(7) Uani 1 1 d . . . . .
C9 C 0.4497(4) 0.2367(3) 0.3855(2) 0.0438(7) Uani 1 1 d . . . . .
H9 H 0.356734 0.236426 0.421374 0.053 Uiso 1 1 calc R . . . .
N4 N -0.1060(4) 0.5439(3) 0.6137(3) 0.0792(12) Uani 1 1 d . . . . .
C13 C 0.7472(4) 0.2091(3) 0.3562(2) 0.0442(7) Uani 1 1 d . . . . .
H13 H 0.858636 0.187822 0.371120 0.053 Uiso 1 1 calc R . . . .
C31 C 0.1507(4) 0.4100(3) 0.5986(2) 0.0436(7) Uani 1 1 d . . . . .
C6 C 0.7622(4) 0.0677(3) 0.57165(19) 0.0408(6) Uani 1 1 d . . . . .
C28 C 0.4148(4) 0.2619(3) 0.57107(18) 0.0406(6) Uani 1 1 d . . . . .
C11 C 0.5550(4) 0.2707(3) 0.2566(2) 0.0486(8) Uani 1 1 d . . . . .
C10 C 0.4214(4) 0.2680(3) 0.3104(2) 0.0466(7) Uani 1 1 d . . . . .
H10 H 0.309273 0.287990 0.295250 0.056 Uiso 1 1 calc R . . . .
C1 C 0.8691(4) 0.0027(3) 0.6130(2) 0.0469(7) Uani 1 1 d . . . . .
H1 H 0.964227 -0.034295 0.587745 0.056 Uiso 1 1 calc R . . . .
C12 C 0.7204(4) 0.2434(3) 0.2820(2) 0.0478(8) Uani 1 1 d . . . . .
C2 C 0.8319(5) -0.0057(3) 0.6915(2) 0.0554(8) Uani 1 1 d . . . . .
H2 H 0.903812 -0.048488 0.721101 0.067 Uiso 1 1 calc R . . . .
C34 C 0.0081(4) 0.4861(3) 0.6081(3) 0.0565(9) Uani 1 1 d . . . . .
C4 C 0.5828(5) 0.1118(4) 0.6888(2) 0.0575(9) Uani 1 1 d . . . . .
H4 H 0.486496 0.147453 0.713899 0.069 Uiso 1 1 calc R . . . .
C15 C 0.6116(6) 0.2340(5) 0.1143(3) 0.0726(12) Uani 1 1 d . . . . .
C3 C 0.6897(5) 0.0473(4) 0.7293(2) 0.0623(10) Uani 1 1 d . . . . .
H3 H 0.666900 0.038652 0.783432 0.075 Uiso 1 1 calc R . . . .
C14 C 0.7836(6) 0.2071(4) 0.1251(3) 0.0691(12) Uani 1 1 d . . . . .
C20 C 0.3785(5) 0.3639(4) 0.1621(3) 0.0813(13) Uani 1 1 d D U . . .
H20A H 0.316755 0.386461 0.212692 0.098 Uiso 0.563(11) 1 calc R . P A 1
H20B H 0.297146 0.308773 0.122695 0.098 Uiso 0.563(11) 1 calc R . P A 1
H20C H 0.281196 0.337993 0.194023 0.098 Uiso 0.437(11) 1 calc R . P A 2
H20D H 0.342482 0.337781 0.103887 0.098 Uiso 0.437(11) 1 calc R . P A 2
C19 C 0.8650(8) 0.1422(5) 0.0609(3) 0.0898(16) Uani 1 1 d . . . . .
H19 H 0.980418 0.121632 0.068694 0.108 Uiso 1 1 calc R . . . .
C16 C 0.5245(8) 0.1948(7) 0.0392(3) 0.0999(19) Uani 1 1 d . . . . .
H16 H 0.406971 0.211138 0.031321 0.120 Uiso 1 1 calc R . . . .
C24 C 0.5808(6) 0.5618(5) 0.1678(4) 0.102(2) Uani 1 1 d D . . . .
H24A H 0.558423 0.576809 0.226495 0.123 Uiso 0.563(11) 1 calc R . P A 1
H24B H 0.683979 0.515245 0.161942 0.123 Uiso 0.563(11) 1 calc R . P A 1
H24D H 0.648675 0.560041 0.218702 0.123 Uiso 0.437(11) 1 calc R . P A 2
H24C H 0.631644 0.504337 0.125413 0.123 Uiso 0.437(11) 1 calc R . P A 2
C18 C 0.7791(12) 0.1078(7) -0.0136(4) 0.122(2) Uani 1 1 d . . . . .
H18 H 0.837087 0.067105 -0.058124 0.146 Uiso 1 1 calc R . . . .
C26 C 0.7950(8) 0.7404(7) 0.1669(5) 0.116(2) Uani 1 1 d . . . . .
H26A H 0.822132 0.744464 0.225549 0.139 Uiso 1 1 calc R . . . .
H26B H 0.881506 0.691072 0.137947 0.139 Uiso 1 1 calc R . . . .
C21 C 0.4299(8) 0.4770(5) 0.1273(5) 0.069(2) Uani 0.563(11) 1 d D U P A 1
H21 H 0.455851 0.451284 0.069006 0.082 Uiso 0.563(11) 1 calc R . P A 1
C25 C 0.6326(8) 0.6699(6) 0.1500(6) 0.130(3) Uani 1 1 d . . . . .
H25A H 0.545562 0.723469 0.173876 0.156 Uiso 1 1 calc R . . . .
H25B H 0.612417 0.659845 0.090368 0.156 Uiso 1 1 calc R . . . .
C17 C 0.6089(11) 0.1321(9) -0.0239(4) 0.131(3) Uani 1 1 d . . . . .
H17 H 0.548717 0.105321 -0.075103 0.157 Uiso 1 1 calc R . . . .
C22 C 0.2850(11) 0.5625(8) 0.1309(8) 0.107(3) Uani 0.563(11) 1 d D U P A 1
H22A H 0.247873 0.583611 0.187311 0.128 Uiso 0.563(11) 1 calc R . P A 1
H22B H 0.327830 0.637530 0.112547 0.128 Uiso 0.563(11) 1 calc R . P A 1
C27 C 0.8362(13) 0.8564(9) 0.1526(7) 0.199(5) Uani 1 1 d . . . . .
H27A H 0.869747 0.910372 0.204253 0.298 Uiso 1 1 calc GR . . . .
H27B H 0.734608 0.884069 0.127316 0.298 Uiso 1 1 calc GR . . . .
H27C H 0.933326 0.856332 0.116304 0.298 Uiso 1 1 calc GR . . . .
C23 C 0.1351(10) 0.4997(8) 0.0765(5) 0.152(3) Uani 1 1 d D U . . .
H23A H 0.040703 0.552571 0.077716 0.228 Uiso 0.563(11) 1 calc R . P A 1
H23B H 0.173011 0.479494 0.020780 0.228 Uiso 0.563(11) 1 calc R . P A 1
H23C H 0.093351 0.425775 0.095266 0.228 Uiso 0.563(11) 1 calc R . P A 1
H23D H 0.102700 0.568266 0.052833 0.228 Uiso 0.437(11) 1 calc GR . P A 2
H23E H 0.029873 0.448266 0.083106 0.228 Uiso 0.437(11) 1 calc GR . P A 2
H23F H 0.212296 0.453224 0.040361 0.228 Uiso 0.437(11) 1 calc GR . P A 2
C22A C 0.2297(14) 0.5455(14) 0.1597(7) 0.108(3) Uani 0.437(11) 1 d D U P A 2
H22C H 0.148537 0.528098 0.201628 0.130 Uiso 0.437(11) 1 calc R . P A 2
H22D H 0.249796 0.634123 0.166343 0.130 Uiso 0.437(11) 1 calc R . P A 2
C21A C 0.4043(8) 0.4984(6) 0.1796(9) 0.089(3) Uani 0.437(11) 1 d D U P A 2
H21A H 0.404131 0.513267 0.240322 0.107 Uiso 0.437(11) 1 calc R . P A 2

loop_
_atom_site_aniso_label
_atom_site_aniso_U_11
_atom_site_aniso_U_22
_atom_site_aniso_U_33
_atom_site_aniso_U_23
_atom_site_aniso_U_13
_atom_site_aniso_U_12
S1 0.0424(5) 0.0834(7) 0.0805(7) 0.0426(5) 0.0264(4) 0.0230(4)
N1 0.0300(11) 0.0380(12) 0.0569(15) 0.0066(11) 0.0094(10) 0.0049(9)
N2 0.0342(12) 0.0415(13) 0.0502(14) 0.0029(11) 0.0107(10) 0.0099(10)
N3 0.0502(17) 0.085(2) 0.087(2) 0.053(2) 0.0207(16) 0.0277(16)
C8 0.0313(13) 0.0337(14) 0.0545(17) 0.0029(12) 0.0094(12) 0.0048(10)
C7 0.0284(12) 0.0361(14) 0.0509(16) 0.0014(12) 0.0096(11) 0.0033(10)
C30 0.0295(14) 0.0476(17) 0.0571(18) -0.0025(14) 0.0088(12) -0.0004(12)
C29 0.0368(15) 0.0406(15) 0.0538(17) 0.0006(13) 0.0096(12) 0.0010(12)
C33 0.0288(13) 0.0425(15) 0.0562(18) -0.0021(13) 0.0093(12) 0.0020(11)
C32 0.0348(14) 0.0372(15) 0.0620(19) -0.0028(13) 0.0075(13) 0.0033(12)
C5 0.0366(14) 0.0417(15) 0.0523(17) 0.0024(13) 0.0064(12) 0.0063(12)
C9 0.0289(13) 0.0461(16) 0.0538(17) -0.0002(13) 0.0078(12) 0.0050(11)
N4 0.0451(17) 0.070(2) 0.118(3) -0.004(2) 0.0124(18) 0.0223(16)
C13 0.0312(14) 0.0427(16) 0.0629(19) 0.0148(14) 0.0130(13) 0.0121(11)
C31 0.0290(13) 0.0442(16) 0.0535(17) -0.0044(13) 0.0060(12) 0.0070(11)
C6 0.0317(13) 0.0377(14) 0.0514(17) 0.0041(12) 0.0054(12) 0.0017(11)
C28 0.0316(13) 0.0433(15) 0.0456(16) 0.0008(12) 0.0081(11) 0.0095(11)
C11 0.0372(15) 0.0445(16) 0.070(2) 0.0210(15) 0.0122(14) 0.0109(12)
C10 0.0309(14) 0.0448(16) 0.063(2) 0.0045(14) 0.0058(13) 0.0092(12)
C1 0.0364(15) 0.0411(16) 0.062(2) 0.0066(14) 0.0037(13) 0.0031(12)
C12 0.0371(15) 0.0454(16) 0.068(2) 0.0210(15) 0.0185(14) 0.0154(12)
C2 0.0501(19) 0.054(2) 0.062(2) 0.0098(16) -0.0022(16) 0.0068(15)
C34 0.0329(15) 0.0525(19) 0.079(2) -0.0036(17) 0.0076(15) 0.0079(14)
C4 0.057(2) 0.064(2) 0.0527(19) 0.0062(16) 0.0139(16) 0.0185(17)
C15 0.066(2) 0.097(3) 0.073(3) 0.052(2) 0.019(2) 0.024(2)
C3 0.067(2) 0.072(2) 0.0486(19) 0.0080(17) 0.0047(16) 0.0179(19)
C14 0.069(2) 0.084(3) 0.071(2) 0.043(2) 0.028(2) 0.028(2)
C20 0.048(2) 0.100(3) 0.117(3) 0.064(3) 0.013(2) 0.025(2)
C19 0.099(4) 0.109(4) 0.078(3) 0.042(3) 0.036(3) 0.044(3)
C16 0.090(4) 0.150(6) 0.074(3) 0.054(3) 0.012(3) 0.024(4)
C24 0.061(3) 0.112(4) 0.162(6) 0.086(4) 0.031(3) 0.032(3)
C18 0.157(7) 0.150(6) 0.070(4) 0.031(4) 0.034(4) 0.051(5)
C26 0.076(3) 0.148(6) 0.144(6) 0.077(5) 0.034(4) 0.015(4)
C21 0.049(3) 0.080(4) 0.092(5) 0.042(4) 0.011(3) 0.026(3)
C25 0.086(4) 0.074(4) 0.219(9) 0.010(4) -0.050(5) 0.004(3)
C17 0.134(6) 0.201(9) 0.072(4) 0.046(4) 0.014(4) 0.047(6)
C22 0.069(4) 0.108(5) 0.155(6) 0.049(5) -0.001(4) 0.031(4)
C27 0.162(9) 0.165(9) 0.244(12) 0.038(8) -0.067(8) -0.093(7)
C23 0.119(5) 0.169(6) 0.179(6) 0.039(5) -0.009(4) 0.059(5)
C22A 0.054(5) 0.115(6) 0.161(7) 0.039(6) -0.007(5) 0.016(5)
C21A 0.049(4) 0.100(5) 0.125(6) 0.034(5) 0.007(4) 0.019(4)

loop_
_atom_type_symbol
_atom_type_description
_atom_type_scat_dispersion_real
_atom_type_scat_dispersion_imag
_atom_type_scat_source
C C 0.0033 0.0016 'International Tables Vol C Tables 4.2.6.8 and 6.1.1.4'
H H 0.0000 0.0000 'International Tables Vol C Tables 4.2.6.8 and 6.1.1.4'
N N 0.0061 0.0033 'International Tables Vol C Tables 4.2.6.8 and 6.1.1.4'
S S 0.1246 0.1234 'International Tables Vol C Tables 4.2.6.8 and 6.1.1.4'

loop_
_geom_angle_atom_site_label_1
_geom_angle_atom_site_label_2
_geom_angle_atom_site_label_3
_geom_angle
C12 S1 C14 97.58(19)
C7 N1 C6 105.9(2)
C7 N2 C28 128.4(3)
C5 N2 C7 106.7(2)
C5 N2 C28 124.6(3)
C11 N3 C15 119.0(3)
C11 N3 C20 118.9(3)
C15 N3 C20 118.0(4)
C9 C8 C7 124.1(3)
C9 C8 C13 117.9(3)
C13 C8 C7 117.9(3)
N1 C7 N2 111.8(3)
N1 C7 C8 122.6(3)
N2 C7 C8 125.5(3)
C29 C30 H30 120.1
C31 C30 H30 120.1
C31 C30 C29 119.7(3)
C30 C29 H29 120.5
C28 C29 C30 119.0(3)
C28 C29 H29 120.5
C32 C33 H33 120.3
C28 C33 H33 120.3
C28 C33 C32 119.4(3)
C33 C32 H32 120.2
C33 C32 C31 119.7(3)
C31 C32 H32 120.2
N2 C5 C6 105.5(3)
C4 C5 N2 132.2(3)
C4 C5 C6 122.2(3)
C8 C9 H9 119.3
C10 C9 C8 121.4(3)
C10 C9 H9 119.3
C8 C13 H13 119.6
C12 C13 C8 120.8(3)
C12 C13 H13 119.6
C30 C31 C32 120.7(3)
C30 C31 C34 119.0(3)
C32 C31 C34 120.3(3)
N1 C6 C5 110.0(3)
N1 C6 C1 129.6(3)
C1 C6 C5 120.3(3)
C29 C28 N2 118.4(3)
C33 C28 N2 120.1(3)
C33 C28 C29 121.4(3)
N3 C11 C10 123.1(3)
N3 C11 C12 119.0(3)
C10 C11 C12 117.8(3)
C9 C10 C11 120.9(3)
C9 C10 H10 119.6
C11 C10 H10 119.6
C6 C1 H1 121.2
C2 C1 C6 117.6(3)
C2 C1 H1 121.2
C13 C12 S1 120.4(2)
C13 C12 C11 121.1(3)
C11 C12 S1 118.5(3)
C1 C2 H2 119.1
C1 C2 C3 121.7(3)
C3 C2 H2 119.1
N4 C34 C31 178.1(4)
C5 C4 H4 121.5
C3 C4 C5 116.9(3)
C3 C4 H4 121.5
C14 C15 N3 118.8(4)
C16 C15 N3 122.0(4)
C16 C15 C14 119.2(5)
C2 C3 H3 119.4
C4 C3 C2 121.1(4)
C4 C3 H3 119.4
C15 C14 S1 119.0(4)
C19 C14 S1 121.1(4)
C19 C14 C15 119.9(5)
N3 C20 H20A 109.2
N3 C20 H20B 109.2
N3 C20 H20C 108.3
N3 C20 H20D 108.3
N3 C20 C21 112.2(4)
N3 C20 C21A 116.0(5)
H20A C20 H20B 107.9
H20C C20 H20D 107.4
C21 C20 H20A 109.2
C21 C20 H20B 109.2
C21A C20 H20C 108.3
C21A C20 H20D 108.3
C14 C19 H19 119.9
C18 C19 C14 120.1(6)
C18 C19 H19 119.9
C15 C16 H16 120.1
C17 C16 C15 119.8(6)
C17 C16 H16 120.1
H24A C24 H24B 106.2
H24D C24 H24C 105.4
C21 C24 H24A 105.8
C21 C24 H24B 105.8
C25 C24 H24A 105.8
C25 C24 H24B 105.8
C25 C24 H24D 103.7
C25 C24 H24C 103.7
C25 C24 C21 126.2(5)
C25 C24 C21A 133.9(5)
C21A C24 H24D 103.7
C21A C24 H24C 103.7
C19 C18 H18 120.0
C19 C18 C17 120.0(6)
C17 C18 H18 120.0
H26A C26 H26B 106.1
C25 C26 H26A 105.5
C25 C26 H26B 105.5
C27 C26 H26A 105.5
C27 C26 H26B 105.5
C27 C26 C25 127.3(7)
C20 C21 H21 107.9
C20 C21 C22 113.1(6)
C24 C21 C20 118.6(5)
C24 C21 H21 107.9
C24 C21 C22 100.9(5)
C22 C21 H21 107.9
C24 C25 C26 130.1(6)
C24 C25 H25A 104.7
C24 C25 H25B 104.7
C26 C25 H25A 104.7
C26 C25 H25B 104.7
H25A C25 H25B 105.7
C16 C17 H17 119.5
C18 C17 C16 120.9(7)
C18 C17 H17 119.5
C21 C22 H22A 110.1
C21 C22 H22B 110.1
H22A C22 H22B 108.4
C23 C22 C21 107.9(6)
C23 C22 H22A 110.1
C23 C22 H22B 110.1
C26 C27 H27A 109.5
C26 C27 H27B 109.5
C26 C27 H27C 109.5
H27A C27 H27B 109.5
H27A C27 H27C 109.5
H27B C27 H27C 109.5
C22 C23 H23A 109.5
C22 C23 H23B 109.5
C22 C23 H23C 109.5
H23A C23 H23B 109.5
H23A C23 H23C 109.5
H23B C23 H23C 109.5
H23D C23 H23E 109.5
H23D C23 H23F 109.5
H23E C23 H23F 109.5
C22A C23 H23D 109.5
C22A C23 H23E 109.5
C22A C23 H23F 109.5
C23 C22A H22C 107.3
C23 C22A H22D 107.3
C23 C22A C21A 119.9(10)
H22C C22A H22D 106.9
C21A C22A H22C 107.3
C21A C22A H22D 107.3
C20 C21A C24 119.7(5)
C20 C21A C22A 107.5(8)
C20 C21A H21A 100.1
C24 C21A C22A 123.6(8)
C24 C21A H21A 100.1
C22A C21A H21A 100.1

loop_
_geom_bond_atom_site_label_1
_geom_bond_atom_site_label_2
_geom_bond_distance
S1 C12 1.763(3)
S1 C14 1.764(5)
N1 C7 1.321(4)
N1 C6 1.387(4)
N2 C7 1.391(4)
N2 C5 1.389(4)
N2 C28 1.437(3)
N3 C11 1.390(5)
N3 C15 1.401(6)
N3 C20 1.494(3)
C8 C7 1.456(5)
C8 C9 1.397(4)
C8 C13 1.400(4)
C30 H30 0.9500
C30 C29 1.390(4)
C30 C31 1.383(5)
C29 H29 0.9500
C29 C28 1.384(4)
C33 H33 0.9500
C33 C32 1.383(4)
C33 C28 1.380(4)
C32 H32 0.9500
C32 C31 1.388(4)
C5 C6 1.400(4)
C5 C4 1.387(5)
C9 H9 0.9500
C9 C10 1.382(5)
N4 C34 1.138(5)
C13 H13 0.9500
C13 C12 1.381(5)
C31 C34 1.449(4)
C6 C1 1.396(4)
C11 C10 1.393(4)
C11 C12 1.409(4)
C10 H10 0.9500
C1 H1 0.9500
C1 C2 1.372(5)
C2 H2 0.9500
C2 C3 1.408(5)
C4 H4 0.9500
C4 C3 1.384(5)
C15 C14 1.399(6)
C15 C16 1.389(8)
C3 H3 0.9500
C14 C19 1.390(6)
C20 H20A 0.9900
C20 H20B 0.9900
C20 H20C 0.9900
C20 H20D 0.9900
C20 C21 1.529(4)
C20 C21A 1.497(5)
C19 H19 0.9500
C19 C18 1.371(9)
C16 H16 0.9500
C16 C17 1.378(9)
C24 H24A 0.9900
C24 H24B 0.9900
C24 H24D 0.9900
C24 H24C 0.9900
C24 C21 1.507(5)
C24 C25 1.345(8)
C24 C21A 1.522(5)
C18 H18 0.9500
C18 C17 1.376(10)
C26 H26A 0.9900
C26 H26B 0.9900
C26 C25 1.420(9)
C26 C27 1.391(11)
C21 H21 1.0000
C21 C22 1.536(5)
C25 H25A 0.9900
C25 H25B 0.9900
C17 H17 0.9500
C22 H22A 0.9900
C22 H22B 0.9900
C22 C23 1.497(5)
C27 H27A 0.9800
C27 H27B 0.9800
C27 H27C 0.9800
C23 H23A 0.9800
C23 H23B 0.9800
C23 H23C 0.9800
C23 H23D 0.9800
C23 H23E 0.9800
C23 H23F 0.9800
C23 C22A 1.536(5)
C22A H22C 0.9900
C22A H22D 0.9900
C22A C21A 1.538(5)
C21A H21A 1.0000
